data_7204366
loop_
_publ_author_name
'Nicol\'as Yutronic'
'Juan Merch\'an'
'Guillermo Gonz\'alez'
'Mar\'ia Teresa Garland'

_publ_section_title
;
 Protonated bis(quinuclidine) included in layered bis(urea)--bromide
 and -iodide hosts: new ternary urea inclusion compounds
;
_journal_issue 11
_journal_name_full 'J. Chem. Soc., Perkin Trans. 2'
_journal_page_first 1956
_journal_page_last 1959
_journal_paper_doi 10.1039/b201053b
_journal_year 2002
_chemical_formula_iupac '(C O N2 H4)2, (C7 H13 N)2, (H +), (I -)'
_chemical_formula_moiety '(C7 H13.5 I.5 N), (C H4 N2 O)'
_chemical_formula_sum 'C8 H17.5 I0.5 N3 O'
_chemical_formula_weight 235.2
_chemical_name_systematic
; 
(Bis-quinuclidine-protonated) (urea-iodide)
;
_space_group_IT_number 5
_symmetry_cell_setting monoclinic
_symmetry_space_group_name_Hall 'C 2y'
_symmetry_space_group_name_H-M 'C 1 2 1'
_atom_sites_solution_hydrogens geom
_atom_sites_solution_primary direct
_atom_sites_solution_secondary difmap
_audit_creation_method SHELXL-97
_cell_angle_alpha 90.00
_cell_angle_beta 111.81(8)
_cell_angle_gamma 90.00
_cell_formula_units_Z 4
_cell_length_a 20.51(11)
_cell_length_b 7.34(3)
_cell_length_c 8.17(4)
_cell_measurement_temperature 293(2)
_cell_measurement_theta_max 24.99
_cell_measurement_theta_min 2.14
_cell_volume 1142(10)
_computing_cell_refinement 'SMART-NT V5.624 (Bruker, 2001)'
_computing_data_collection 'SMART-NT V5.624 (Bruker, 2001)'
_computing_data_reduction 'SAINT-NT V6.02a (Bruker, 2000)'
_computing_molecular_graphics 'XP in SHELXTL/PC(Sheldrick,1994)'
_computing_publication_material 'SHELXL-97 (Sheldrick, 1997)'
_computing_structure_refinement 'SHELXL-97 (Sheldrick, 1997)'
_computing_structure_solution 'SHELXS-97 (Sheldrick, 1997)'
_diffrn_ambient_temperature 293(2)
_diffrn_measured_fraction_theta_full 1.000
_diffrn_measured_fraction_theta_max 1.000
_diffrn_measurement_device_type 'Smart Apex'
_diffrn_measurement_method 'phi and omega scans'
_diffrn_radiation_monochromator graphite
_diffrn_radiation_source 'fine-focus sealed tube'
_diffrn_radiation_type MoK\a
_diffrn_radiation_wavelength 0.71073
_diffrn_reflns_av_R_equivalents 0.0382
_diffrn_reflns_av_sigmaI/netI 0.0439
_diffrn_reflns_limit_h_max 24
_diffrn_reflns_limit_h_min -24
_diffrn_reflns_limit_k_max 0
_diffrn_reflns_limit_k_min -8
_diffrn_reflns_limit_l_max 9
_diffrn_reflns_limit_l_min -9
_diffrn_reflns_number 2184
_diffrn_reflns_theta_full 24.99
_diffrn_reflns_theta_max 24.99
_diffrn_reflns_theta_min 2.14
_exptl_absorpt_coefficient_mu 1.423
_exptl_absorpt_correction_type 'empirical from intensities'
_exptl_absorpt_process_details 'SADABS in SAINT_NT V6.02a (Bruker, 2000)'
_exptl_crystal_colour colorless
_exptl_crystal_density_diffrn 1.369
_exptl_crystal_density_method 'not measured'
_exptl_crystal_description needle
_exptl_crystal_F_000 484
_exptl_crystal_size_max 0.17
_exptl_crystal_size_mid 0.09
_exptl_crystal_size_min 0.04
_refine_diff_density_max 0.383
_refine_diff_density_min -0.431
_refine_diff_density_rms 0.063
_refine_ls_extinction_method none
_refine_ls_goodness_of_fit_ref 0.002
_refine_ls_hydrogen_treatment mixed
_refine_ls_matrix_type full
_refine_ls_number_parameters 119
_refine_ls_number_reflns 1094
_refine_ls_number_restraints 18
_refine_ls_restrained_S_all 0.996
_refine_ls_R_factor_all 0.0708
_refine_ls_R_factor_gt 0.0409
_refine_ls_shift/su_max 0.278
_refine_ls_shift/su_mean 0.066
_refine_ls_structure_factor_coef Fsqd
_refine_ls_weighting_details 'calc w=1/[\s^2^(Fo^2^)+(0.0728P)^2^] where P=(Fo^2^+2Fc^2^)/3'
_refine_ls_weighting_scheme calc
_refine_ls_wR_factor_gt 0.1015
_refine_ls_wR_factor_ref 0.1163
_reflns_number_gt 716
_reflns_number_total 1094
_reflns_threshold_expression >2sigma(I)
_cod_data_source_file b201053b.txt
_cod_data_source_block (2)
_cod_original_cell_volume 1095.0(8)
_cod_original_sg_symbol_H-M C2
_cod_original_formula_sum 'C8 H17.5 I.5 N3 O'
_cod_database_code 7204366

loop_
_symmetry_equiv_pos_as_xyz
'x, y, z'
'-x, y, -z'
'x+1/2, y+1/2, z'
'-x+1/2, y+1/2, -z'

loop_
_atom_site_label
_atom_site_type_symbol
_atom_site_fract_x
_atom_site_fract_y
_atom_site_fract_z
_atom_site_U_iso_or_equiv
_atom_site_adp_type
_atom_site_occupancy
_atom_site_calc_flag
_atom_site_refinement_flags
_atom_site_disorder_assembly
_atom_site_disorder_group
I1 I 0.5000 0.0234(4) 0.5000 0.1276(7) Uani 1 d S . .
O1 O 0.6699(10) -0.125(2) 0.843(2) 0.119(5) Uani 1 d . . .
N1 N 0.4447(4) 0.523(3) 0.8501(8) 0.101(3) Uani 1 d D . .
N2 N 0.6691(5) 0.1823(13) 0.8457(14) 0.055(3) Uani 1 d D . .
H2B H 0.6874 0.2865 0.8852 0.065 Uiso 1 calc R . .
H2C H 0.6282 0.1766 0.7631 0.065 Uiso 1 calc R . .
N3 N 0.7618(3) 0.030(3) 1.0285(7) 0.0682(18) Uani 1 d D . .
H3A H 0.7833 0.1286 1.0742 0.082 Uiso 1 calc R . .
H3B H 0.7813 -0.0742 1.0652 0.082 Uiso 1 calc R . .
C1 C 0.3997(11) 0.369(4) 0.853(3) 0.188(18) Uani 1 d D . .
H1A H 0.3778 0.3946 0.9378 0.225 Uiso 1 calc R . .
H1B H 0.4284 0.2612 0.8925 0.225 Uiso 1 calc R . .
C2 C 0.3414(13) 0.332(4) 0.670(3) 0.133(9) Uani 1 d D . .
H2A H 0.3530 0.2251 0.6157 0.160 Uiso 1 calc R . .
H2D H 0.2965 0.3114 0.6809 0.160 Uiso 1 calc R . .
C3 C 0.3385(6) 0.497(4) 0.5614(16) 0.123(8) Uani 1 d D . .
H3C H 0.2978 0.4917 0.4502 0.147 Uiso 1 calc R . .
C4 C 0.3340(11) 0.661(5) 0.665(3) 0.175(16) Uani 1 d D . .
H4A H 0.2956 0.6457 0.7055 0.210 Uiso 1 calc R . .
H4B H 0.3237 0.7672 0.5880 0.210 Uiso 1 calc R . .
C5 C 0.4033(13) 0.696(4) 0.826(3) 0.192(18) Uani 1 d D . .
H5A H 0.4290 0.7977 0.8040 0.230 Uiso 1 calc R . .
H5B H 0.3931 0.7226 0.9309 0.230 Uiso 1 calc R . .
C6 C 0.4050(4) 0.508(4) 0.5265(10) 0.088(3) Uani 1 d D . .
H6A H 0.4051 0.6182 0.4613 0.105 Uiso 1 calc R . .
H6B H 0.4080 0.4044 0.4557 0.105 Uiso 1 calc R . .
C7 C 0.4682(4) 0.508(4) 0.7015(9) 0.077(3) Uani 1 d D . .
H7A H 0.4948 0.3963 0.7123 0.093 Uiso 1 calc R . .
H7B H 0.4988 0.6096 0.7037 0.093 Uiso 1 calc R . .
C8 C 0.7026(4) 0.036(2) 0.9095(9) 0.053(2) Uani 1 d D . .
HQ H 0.5000 0.47(3) 1.0000 0.11(5) Uiso 1 d S . .

loop_
_atom_site_aniso_label
_atom_site_aniso_U_11
_atom_site_aniso_U_22
_atom_site_aniso_U_33
_atom_site_aniso_U_23
_atom_site_aniso_U_13
_atom_site_aniso_U_12
I1 0.0644(5) 0.0576(6) 0.1843(11) 0.000 -0.0424(5) 0.000
O1 0.121(12) 0.068(8) 0.137(10) 0.039(8) 0.011(9) 0.023(8)
N1 0.068(4) 0.182(10) 0.057(4) -0.014(17) 0.026(3) 0.018(19)
N2 0.042(5) 0.036(6) 0.059(5) 0.019(4) -0.011(4) 0.015(4)
N3 0.068(3) 0.026(3) 0.065(3) -0.011(7) -0.028(2) 0.004(7)
C1 0.086(13) 0.32(5) 0.127(16) 0.10(2) -0.001(11) -0.06(2)
C2 0.121(18) 0.158(19) 0.122(16) 0.055(14) 0.047(13) -0.027(14)
C3 0.079(6) 0.17(2) 0.094(7) -0.047(19) 0.003(5) 0.002(16)
C4 0.057(8) 0.29(5) 0.139(18) 0.00(2) -0.006(10) 0.052(16)
C5 0.15(2) 0.33(5) 0.091(13) -0.04(2) 0.039(15) 0.12(3)
C6 0.096(6) 0.097(9) 0.067(4) 0.015(11) 0.026(4) 0.020(13)
C7 0.076(4) 0.093(8) 0.068(4) 0.008(11) 0.032(4) -0.007(12)
C8 0.063(3) 0.025(5) 0.062(4) -0.011(6) 0.011(3) -0.006(6)

loop_
_atom_type_symbol
_atom_type_description
_atom_type_scat_dispersion_real
_atom_type_scat_dispersion_imag
_atom_type_scat_source
C C 0.0033 0.0016 'International Tables Vol C Tables 4.2.6.8 and 6.1.1.4'
H H 0.0000 0.0000 'International Tables Vol C Tables 4.2.6.8 and 6.1.1.4'
N N 0.0061 0.0033 'International Tables Vol C Tables 4.2.6.8 and 6.1.1.4'
O O 0.0106 0.0060 'International Tables Vol C Tables 4.2.6.8 and 6.1.1.4'
S S 0.1246 0.1234 'International Tables Vol C Tables 4.2.6.8 and 6.1.1.4'
Mn Mn 0.3368 0.7283 'International Tables Vol C Tables 4.2.6.8 and 6.1.1.4'

loop_
_geom_angle_atom_site_label_1
_geom_angle_atom_site_label_2
_geom_angle_atom_site_label_3
_geom_angle
_geom_angle_site_symmetry_1
_geom_angle_site_symmetry_3
_geom_angle_publ_flag
C1 N1 C7 111.1(13) . . ?
C1 N1 C5 108.9(10) . . ?
C7 N1 C5 107.7(12) . . ?
N1 C1 C2 112.5(14) . . ?
C3 C2 C1 105.9(18) . . ?
C2 C3 C4 108.7(10) . . ?
C2 C3 C6 108.5(13) . . ?
C4 C3 C6 108.5(14) . . ?
C3 C4 C5 112.5(15) . . ?
N1 C5 C4 105.3(18) . . ?
C3 C6 C7 109.8(8) . . ?
N1 C7 C6 110.3(8) . . ?
N3 C8 N2 125.1(17) . . ?
N3 C8 O1 117.8(17) . . ?
N2 C8 O1 117.2(7) . . ?

loop_
_geom_bond_atom_site_label_1
_geom_bond_atom_site_label_2
_geom_bond_distance
_geom_bond_site_symmetry_2
_geom_bond_publ_flag
O1 C8 1.37(2) . ?
N1 C1 1.465(17) . ?
N1 C7 1.467(11) . ?
N1 C5 1.498(18) . ?
N2 C8 1.275(17) . ?
N3 C8 1.243(10) . ?
C1 C2 1.56(2) . ?
C2 C3 1.491(18) . ?
C3 C4 1.491(18) . ?
C3 C6 1.495(15) . ?
C4 C5 1.56(2) . ?
C6 C7 1.532(12) . ?
